data_1533742
loop_
_publ_author_name
'Bentria, B.'
'Bagieu-Beucher, M.'
'Benbertal, D.'
'Mosset, A.'
'Zaccaro, J.'

_publ_section_title
;
 Crystal engineering strategy for quadratic nonlinear optics. Part II: Hg
 (I O3)2
;
_journal_name_full 'Solid State Sciences'
_journal_page_first 359
_journal_page_last 365
_journal_volume 5
_journal_year 2003
_chemical_formula_sum 'Hg I2 O6'
_chemical_name_systematic 'Hg (I O3)2'
_space_group_IT_number 4
_symmetry_space_group_name_Hall 'P 2yb'
_symmetry_space_group_name_H-M 'P 1 21 1'
_cell_angle_alpha 90
_cell_angle_beta 102.893
_cell_angle_gamma 90
_cell_formula_units_Z 2
_cell_length_a 5.7769
_cell_length_b 5.602
_cell_length_c 8.9722
_cell_volume 283.040
_citation_journal_id_ASTM SSSCFJ
_cod_data_source_file Bentria_SSSCFJ_2003_997.cif
_cod_data_source_block Hg1I2O6
_cod_original_cell_volume 283.0397
_cod_original_formula_sum 'Hg1 I2 O6'
_cod_database_code 1533742

loop_
_symmetry_equiv_pos_as_xyz
x,y,z
-x,y+1/2,-z

loop_
_atom_site_label
_atom_site_type_symbol
_atom_site_fract_x
_atom_site_fract_y
_atom_site_fract_z
_atom_site_occupancy
_atom_site_U_iso_or_equiv
I2 I+5 0.92352 0.8572 0.14907 1 0.0
O1 O-2 0.46 0.528 0.41 1 0.0
O4 O-2 0.677 0.663 0.065 1 0.0
O5 O-2 0.798 0.007 0.2953 1 0.0
I1 I+5 0.22721 0.3232 0.42702 1 0.0
O2 O-2 -0.029 0.51 0.3426 1 0.0
Hg1 Hg+2 0.57 0.3339 0.17305 1 0.0
O6 O-2 0.835 0.084 0.006 1 0.0
O3 O-2 0.256 0.153 0.258 1 0.0
